data_9017230
loop_
_publ_author_name
'Orlandi, P.'
'Biagioni, C.'
'Moelo, Y.'
'Bonaccorsi, E.'

_publ_section_title
;
 Lead-antimony sulfosalts from Tuscany (Italy). XIV. Disulfodadsonite,
 Pb11Sb13S30(S2)0.5, a new mineral from the Ceragiola marble quarry,
 Apuan Alps: occurrence and crystal structure
;
_journal_name_full 'European Journal of Mineralogy'
_journal_page_first 1005
_journal_page_last 1016
_journal_volume 25
_journal_year 2013
_chemical_compound_source 'Ceragiola marble quarry, Apuan Alps, Tuscany, Italy'
_chemical_formula_sum 'Pb5.38 S15.5 Sb6.62'
_chemical_name_mineral Disulfodadsonite
_space_group_IT_number 2
_space_group_name_Hall '-P 1'
_space_group_name_H-M_alt 'P -1'
_symmetry_space_group_name_H-M 'P -1'
_cell_angle_alpha 96.127
_cell_angle_beta 90.015
_cell_angle_gamma 91.229
_cell_formula_units_Z 2
_cell_length_a 4.1192
_cell_length_b 17.4167
_cell_length_c 19.1664
_cell_volume 1366.879
_database_code_amcsd 0020026
_exptl_crystal_density_diffrn 5.874
_cod_data_source_file inputs/fixed/downloads/08/08599.cif
_cod_data_source_block 08599
_cod_original_formula_sum 'Pb5.38 Sb6.62 S15.5'
_cod_database_code 9017230

loop_
_space_group_symop_operation_xyz
x,y,z
-x,-y,-z

loop_
_atom_site_aniso_label
_atom_site_aniso_U_11
_atom_site_aniso_U_22
_atom_site_aniso_U_33
_atom_site_aniso_U_12
_atom_site_aniso_U_13
_atom_site_aniso_U_23
Pb1_1 0.02000 0.02700 0.01400 0.00200 -0.00300 0.00400
Pb2 0.02000 0.02400 0.01300 0.00300 0.00000 0.00500
Pb3 0.01700 0.02400 0.01500 0.00100 0.00000 0.00000
Pb4_1 0.02300 0.03400 0.02200 0.00300 -0.00300 0.00900
Pb5 0.01800 0.03700 0.01200 0.00700 0.00200 0.00800
Sb1 0.02800 0.02800 0.01600 -0.00500 -0.00200 0.01100
Pb1_2 0.02800 0.02800 0.01600 -0.00500 -0.00200 0.01100
Sb2a 0.06200 0.01900 0.02700 0.00500 -0.00800 0.00900
Sb2b 0.06200 0.01900 0.02700 0.00500 -0.00800 0.00900
Sb3 0.01700 0.02900 0.01500 -0.00400 -0.00500 0.01000
Sb4 0.03500 0.02500 0.01800 -0.00100 0.00600 0.00000
Pb4_2 0.03500 0.02500 0.01800 -0.00100 0.00600 0.00000
Sb5 0.05900 0.01600 0.03900 0.01100 0.02200 0.01000
Sb6 0.04400 0.02200 0.01400 0.01300 -0.01400 -0.00200
Sb7 0.03800 0.01900 0.02700 0.01000 -0.00100 0.00700
Sb8 0.03800 0.01900 0.02700 0.01000 -0.00100 0.00700
S 0.04000 0.01400 0.03000 0.00400 -0.01700 0.00400
S1 0.03200 0.01100 0.01500 -0.00100 0.01500 0.00200
S2 0.01900 0.01600 0.01400 0.00600 0.00300 -0.00200
S3 0.01300 0.02000 0.00700 0.00300 -0.00300 0.00600
S4 0.01900 0.01700 0.01200 0.00100 0.00300 0.00500
S5 0.00500 0.02600 0.00900 0.00800 0.00400 0.00600
S6 0.02300 0.01900 0.02200 -0.00200 0.00600 -0.00300
S7 0.04700 0.01400 0.01400 -0.00200 0.00800 -0.00100
S8 0.01100 0.03900 0.01100 0.00100 -0.00700 0.01500
S9a 0.14000 0.01400 0.02300 -0.00900 -0.04400 0.00500
S9b 0.14000 0.01400 0.02300 -0.00900 -0.04400 0.00500
S10 0.02500 0.02700 0.00900 -0.00300 0.00100 0.00000
S11 0.03900 0.01000 0.01200 0.00300 -0.01300 0.00300
S12 0.04100 0.02000 0.02000 0.00200 0.00700 0.00400
S13 0.02200 0.01700 0.01400 0.00000 -0.00900 0.00500
S14 0.01900 0.01400 0.00700 0.00000 -0.00600 0.00700
S15 0.02600 0.01400 0.00800 0.00000 0.01000 0.00200

loop_
_atom_site_label
_atom_site_fract_x
_atom_site_fract_y
_atom_site_fract_z
_atom_site_occupancy
_atom_site_U_iso_or_equiv
Pb1_1 0.46940 0.17450 0.28460 1.00000 0.01990
Pb2 0.46780 0.75630 0.10340 1.00000 0.01880
Pb3 0.45530 0.26870 0.49620 1.00000 0.01860
Pb4_1 0.50010 0.11170 0.06820 1.00000 0.02610
Pb5 0.46450 0.65170 0.27940 1.00000 0.02190
Sb1 0.88980 0.54010 0.09210 0.71000 0.02400
Pb1_2 0.88980 0.54010 0.09210 0.29000 0.02400
Sb2a 0.95300 0.97300 0.21010 0.72000 0.03600
Sb2b 0.97700 0.95500 0.13520 0.28000 0.03600
Sb3 0.31730 0.47960 0.42080 1.00000 0.02000
Sb4 0.83950 0.40770 0.25050 0.91000 0.02600
Pb4_2 0.83950 0.40770 0.25050 0.09000 0.02600
Sb5 0.06520 0.85480 0.35580 1.00000 0.03700
Sb6 0.90350 0.67190 0.92110 1.00000 0.02700
Sb7 0.05300 0.05800 0.41800 0.10000 0.02700
Sb8 0.90500 0.06100 0.42900 0.90000 0.02700
S -0.00400 -0.01000 0.01910 0.50000 0.02700
S1 0.96500 0.39840 0.48420 1.00000 0.01900
S2 0.00800 0.72490 0.38890 1.00000 0.01600
S3 0.97900 0.78980 0.00240 1.00000 0.01300
S4 0.97200 0.19320 0.39660 1.00000 0.01600
S5 0.96900 0.66650 0.17370 1.00000 0.01300
S6 0.48300 0.61240 0.01600 1.00000 0.02200
S7 0.50400 0.81690 0.26790 1.00000 0.02500
S8 0.98400 0.10430 0.18490 1.00000 0.02000
S9a 0.50000 0.94330 0.12120 0.67000 0.06100
S9b 0.29000 0.93100 0.10100 0.33000 0.06100
S10 0.46100 0.49190 0.17890 1.00000 0.02100
S11 0.51000 0.27040 0.14640 1.00000 0.02000
S12 0.51600 0.89070 0.47050 1.00000 0.02700
S13 0.47900 0.02780 0.32820 1.00000 0.01800
S14 0.93800 0.52780 0.33230 1.00000 0.01300
S15 0.41500 0.35810 0.33020 1.00000 0.01600

loop_
_cod_changelog_entry_id
_cod_changelog_entry_author
_cod_changelog_entry_date
_cod_changelog_entry_text
1
;cod-tools version 3.10.1
Id: cif_fix_AMCSD_atom_labels 10224 2024-08-07 11:09:31Z saulius
;
2024-08-07T19:40:22+03:00
;Changed the following '_atom_site_label' values:
the first duplicated label 'Pb1'  converted to 'Pb1_1'
duplicated label 'Pb1' at index 6 converted to 'Pb1_2'
the first duplicated label 'Pb4'  converted to 'Pb4_1'
duplicated label 'Pb4' at index 11 converted to 'Pb4_2'
;

loop_
_cod_related_entry_id
_cod_related_entry_database
_cod_related_entry_code
1 AMCSD 0020026
